data_7031860
loop_
_publ_author_name
'Liao, Wei-Ming'
'Shi, Hua-Tian'
'Shi, Xu-Hua'
'Yin, Ye-Gao'

_publ_section_title
;
 Pyrolytic cavitation, selective adsorption and molecular recognition of a
 porous Eu(iii) MOF.
;
_journal_issue 41
_journal_name_full 'Dalton transactions (Cambridge, England : 2003)'
_journal_page_first 15305
_journal_page_last 15307
_journal_paper_doi 10.1039/c4dt01434k
_journal_volume 43
_journal_year 2014
_chemical_formula_moiety 'C25 H13 Gd2 O14, C2 H8 N'
_chemical_formula_sum 'C27 H21 Gd2 N O14'
_chemical_formula_weight 897.95
_chemical_name_systematic
; 
 ? 
;
_space_group_IT_number 2
_space_group_name_Hall '-P 1'
_symmetry_cell_setting triclinic
_symmetry_space_group_name_Hall '-P 1'
_symmetry_space_group_name_H-M 'P -1'
_atom_sites_solution_hydrogens geom
_atom_sites_solution_primary direct
_atom_sites_solution_secondary difmap
_audit_creation_method SHELXL-97
_cell_angle_alpha 98.741(3)
_cell_angle_beta 97.008(3)
_cell_angle_gamma 100.523(3)
_cell_formula_units_Z 2
_cell_length_a 8.3576(2)
_cell_length_b 10.5283(4)
_cell_length_c 17.4675(6)
_cell_measurement_reflns_used 6388
_cell_measurement_temperature 293(2)
_cell_measurement_theta_max 28.0391
_cell_measurement_theta_min 2.8642
_cell_volume 1475.74(9)
_computing_cell_refinement
;
CrysAlisPro, Agilent Technologies,
Version 1.171.36.21 (release 14-08-2012 CrysAlis171 .NET)
(compiled Sep 14 2012,17:21:16)
;
_computing_data_collection
;
CrysAlisPro, Agilent Technologies,
Version 1.171.36.21 (release 14-08-2012 CrysAlis171 .NET)
(compiled Sep 14 2012,17:21:16)
;
_computing_data_reduction
;
CrysAlisPro, Agilent Technologies,
Version 1.171.36.21 (release 14-08-2012 CrysAlis171 .NET)
(compiled Sep 14 2012,17:21:16)
;
_computing_molecular_graphics 'XP, Ver. 6.10, Bruker AXS Inc., 2000.'
_computing_publication_material 'SHELXTL-Bruker AXS Inc., 1998.'
_computing_structure_refinement 'SHELXL-97 (Sheldrick, 1997)'
_computing_structure_solution 'SHELXS-97 (Sheldrick, 1990)'
_diffrn_ambient_temperature 293(2)
_diffrn_measured_fraction_theta_full 0.994
_diffrn_measured_fraction_theta_max 0.994
_diffrn_measurement_device_type 'Xcalibur, Atlas, Gemini'
_diffrn_measurement_method '\w scans'
_diffrn_radiation_monochromator graphite
_diffrn_radiation_source 'fine-focus sealed tube'
_diffrn_radiation_type MoK\a
_diffrn_radiation_wavelength 0.71073
_diffrn_reflns_av_R_equivalents 0.0348
_diffrn_reflns_av_sigmaI/netI 0.0483
_diffrn_reflns_limit_h_max 9
_diffrn_reflns_limit_h_min -8
_diffrn_reflns_limit_k_max 9
_diffrn_reflns_limit_k_min -12
_diffrn_reflns_limit_l_max 20
_diffrn_reflns_limit_l_min -20
_diffrn_reflns_number 11570
_diffrn_reflns_theta_full 25.03
_diffrn_reflns_theta_max 25.03
_diffrn_reflns_theta_min 2.87
_diffrn_standards_decay_% 0
_exptl_absorpt_coefficient_mu 4.526
_exptl_absorpt_correction_T_max 1.00000
_exptl_absorpt_correction_T_min 0.55995
_exptl_absorpt_correction_type multi-scan
_exptl_absorpt_process_details
; 
CrysAlisPro, Agilent Technologies,
Version 1.171.36.21 (release 14-08-2012 CrysAlis171 .NET)
(compiled Sep 14 2012,17:21:16)
Empirical absorption correction using spherical harmonics,
 implemented in SCALE3 ABSPACK scaling algorithm. 
;
_exptl_crystal_colour colorless
_exptl_crystal_density_diffrn 2.021
_exptl_crystal_density_method 'not measured'
_exptl_crystal_description block
_exptl_crystal_F_000 860
_exptl_crystal_size_max 0.3
_exptl_crystal_size_mid 0.2
_exptl_crystal_size_min 0.18
_refine_diff_density_max 0.946
_refine_diff_density_min -0.846
_refine_diff_density_rms 0.122
_refine_ls_extinction_method none
_refine_ls_goodness_of_fit_ref 1.008
_refine_ls_hydrogen_treatment mixed
_refine_ls_matrix_type full
_refine_ls_number_parameters 400
_refine_ls_number_reflns 5189
_refine_ls_number_restraints 0
_refine_ls_restrained_S_all 1.008
_refine_ls_R_factor_all 0.0325
_refine_ls_R_factor_gt 0.0262
_refine_ls_shift/su_max 0.003
_refine_ls_shift/su_mean 0.000
_refine_ls_structure_factor_coef Fsqd
_refine_ls_weighting_details 'calc w=1/[\s^2^(Fo^2^)+(0.0177P)^2^+0.0000P] where P=(Fo^2^+2Fc^2^)/3'
_refine_ls_weighting_scheme calc
_refine_ls_wR_factor_gt 0.0523
_refine_ls_wR_factor_ref 0.0559
_reflns_number_gt 4564
_reflns_number_total 5220
_reflns_threshold_expression >2sigma(I)
_cod_data_source_file c4dt01434k2.cif
_cod_data_source_block 2
_cod_depositor_comments
;
The following automatic conversions were performed:

'_symmetry_cell_setting' value 'Triclinic' changed to 'triclinic'
according to
/usr/data/users/saulius/crontab/automatic-downloads/rss-feeds/RSC/lib/dictionaries/cif_core.dic
dictionary named 'cif_core.dic' version 2.4.2 from 2011-04-26.

Automatic conversion script
Id: cif_fix_values 2281 2013-09-26 08:29:07Z andrius 

 Adding full bibliography for 7031860--7031861.cif.
;
_cod_original_cell_volume 1475.75(9)
_cod_database_code 7031860
_exptl_crystal_f_000' 859.77

loop_
_symmetry_equiv_pos_as_xyz
'x, y, z'
'-x, -y, -z'

loop_
_atom_site_label
_atom_site_type_symbol
_atom_site_fract_x
_atom_site_fract_y
_atom_site_fract_z
_atom_site_U_iso_or_equiv
_atom_site_adp_type
_atom_site_occupancy
_atom_site_symmetry_multiplicity
_atom_site_calc_flag
_atom_site_refinement_flags
Gd1 Gd 0.03334(2) 0.18963(2) 0.236737(10) 0.01453(7) Uani 1 1 d .
Gd2 Gd 0.52029(2) 0.13507(2) 0.295276(11) 0.01648(7) Uani 1 1 d .
C1 C 0.2759(5) 0.2073(5) 0.4101(2) 0.0274(11) Uani 1 1 d .
C2 C 0.1841(5) 0.1962(5) 0.4784(2) 0.0221(10) Uani 1 1 d .
C3 C 0.2189(4) 0.1121(4) 0.5287(2) 0.0198(9) Uani 1 1 d .
H3 H 0.3036 0.0672 0.5219 0.024 Uiso 1 1 calc R
C4 C 0.1287(5) 0.0940(4) 0.5894(2) 0.0214(10) Uani 1 1 d .
C5 C 0.0046(5) 0.1627(5) 0.5987(3) 0.0365(13) Uani 1 1 d .
H5 H -0.0577 0.1506 0.6387 0.044 Uiso 1 1 calc R
C6 C -0.0283(6) 0.2481(6) 0.5502(3) 0.0466(15) Uani 1 1 d .
H6 H -0.1111 0.2947 0.5580 0.056 Uiso 1 1 calc R
C7 C 0.0607(5) 0.2659(5) 0.4896(3) 0.0346(12) Uani 1 1 d .
H7 H 0.0380 0.3241 0.4567 0.042 Uiso 1 1 calc R
C8 C 0.1641(5) -0.0014(5) 0.6416(2) 0.0219(10) Uani 1 1 d .
C9 C 0.3395(5) 0.2271(4) 0.1402(2) 0.0204(10) Uani 1 1 d .
C10 C 0.4163(4) 0.2024(4) 0.0682(2) 0.0196(9) Uani 1 1 d .
C11 C 0.3275(4) 0.1200(5) 0.0007(2) 0.0199(10) Uani 1 1 d .
H11 H 0.2176 0.0819 -0.0002 0.024 Uiso 1 1 calc R
C12 C 0.4015(5) 0.0941(5) -0.0652(2) 0.0219(10) Uani 1 1 d .
C13 C 0.5657(5) 0.1539(5) -0.0632(3) 0.0362(13) Uani 1 1 d .
H13 H 0.6157 0.1387 -0.1075 0.043 Uiso 1 1 calc R
C14 C 0.6543(5) 0.2347(6) 0.0033(3) 0.0434(15) Uani 1 1 d .
H14 H 0.7640 0.2733 0.0040 0.052 Uiso 1 1 calc R
C15 C 0.5803(5) 0.2590(5) 0.0692(3) 0.0327(12) Uani 1 1 d .
H15 H 0.6407 0.3134 0.1143 0.039 Uiso 1 1 calc R
C16 C 0.3132(5) 0.0014(4) -0.1369(2) 0.0218(10) Uani 1 1 d .
C17 C 0.0265(5) 0.4386(5) 0.1940(2) 0.0220(10) Uani 1 1 d .
C18 C 0.0274(5) 0.5696(4) 0.1709(2) 0.0232(10) Uani 1 1 d .
C19 C 0.1226(5) 0.6830(4) 0.2176(2) 0.0231(10) Uani 1 1 d .
H19 H 0.1844 0.6779 0.2646 0.028 Uiso 1 1 calc R
C20 C 0.1264(4) 0.8047(4) 0.1947(2) 0.0206(10) Uani 1 1 d .
C21 C 0.0330(5) 0.8121(5) 0.1248(3) 0.0301(11) Uani 1 1 d .
H21 H 0.0327 0.8930 0.1096 0.036 Uiso 1 1 calc R
C22 C -0.0598(6) 0.6981(5) 0.0775(3) 0.0385(12) Uani 1 1 d .
H22 H -0.1200 0.7031 0.0301 0.046 Uiso 1 1 calc R
C23 C -0.0642(5) 0.5780(5) 0.0997(3) 0.0326(11) Uani 1 1 d .
H23 H -0.1277 0.5025 0.0677 0.039 Uiso 1 1 calc R
C24 C 0.2405(5) 0.9223(5) 0.2424(2) 0.0220(10) Uani 1 1 d .
C25 C 0.7842(5) 0.3674(5) 0.3362(3) 0.0291(11) Uani 1 1 d .
H25 H 0.8660 0.4432 0.3506 0.028(12) Uiso 1 1 calc R
C26 C 0.4419(11) 0.6114(11) 0.3921(6) 0.161(6) Uani 1 1 d .
H26A H 0.4255 0.6984 0.3887 0.241 Uiso 1 1 calc R
H26B H 0.5440 0.6166 0.4254 0.241 Uiso 1 1 calc R
H26C H 0.3528 0.5654 0.4136 0.241 Uiso 1 1 calc R
C27 C 0.5389(10) 0.6114(10) 0.2609(8) 0.164(6) Uani 1 1 d .
H27A H 0.5023 0.5697 0.2072 0.247 Uiso 1 1 calc R
H27B H 0.6542 0.6129 0.2743 0.247 Uiso 1 1 calc R
H27C H 0.5211 0.6997 0.2678 0.247 Uiso 1 1 calc R
N1 N 0.4471(6) 0.5387(6) 0.3113(4) 0.090(2) Uani 1 1 d .
H1A H 0.4904 0.4677 0.3167 0.107 Uiso 1 1 calc R
H1B H 0.3428 0.5094 0.2866 0.107 Uiso 1 1 calc R
O1 O 0.2200(4) 0.2613(3) 0.35555(16) 0.0350(8) Uani 1 1 d .
O2 O 0.4028(4) 0.1604(4) 0.41014(17) 0.0382(9) Uani 1 1 d .
O3 O 0.0639(3) -0.0306(3) 0.68729(16) 0.0266(7) Uani 1 1 d .
O4 O 0.2919(3) -0.0475(3) 0.63458(16) 0.0293(8) Uani 1 1 d .
O5 O 0.1857(3) 0.2088(3) 0.13264(16) 0.0282(7) Uani 1 1 d .
O6 O 0.4337(3) 0.2649(3) 0.20630(15) 0.0245(7) Uani 1 1 d .
O7 O 0.1622(3) -0.0455(3) -0.14118(15) 0.0234(7) Uani 1 1 d .
O8 O 0.3973(3) -0.0268(3) -0.19017(16) 0.0316(8) Uani 1 1 d .
O9 O 0.1247(3) 0.4316(3) 0.25459(16) 0.0278(7) Uani 1 1 d .
O10 O -0.0704(3) 0.3399(3) 0.15591(17) 0.0279(7) Uani 1 1 d .
O11 O 0.3610(3) 0.9080(3) 0.28845(18) 0.0323(8) Uani 1 1 d .
O12 O 0.2239(3) 1.0370(3) 0.23258(16) 0.0234(7) Uani 1 1 d .
O13 O 0.6487(3) 0.3671(3) 0.35893(17) 0.0334(8) Uani 1 1 d .
O14 O 0.8142(3) 0.2707(3) 0.29500(17) 0.0287(7) Uani 1 1 d .

loop_
_atom_site_aniso_label
_atom_site_aniso_U_11
_atom_site_aniso_U_22
_atom_site_aniso_U_33
_atom_site_aniso_U_23
_atom_site_aniso_U_13
_atom_site_aniso_U_12
Gd1 0.01425(11) 0.01388(13) 0.01467(12) 0.00228(9) 0.00219(7) 0.00112(8)
Gd2 0.01648(11) 0.01735(14) 0.01531(12) 0.00226(9) 0.00327(8) 0.00265(9)
C1 0.030(3) 0.026(3) 0.021(2) 0.002(2) 0.0030(18) -0.006(2)
C2 0.024(2) 0.024(3) 0.015(2) 0.001(2) 0.0012(16) 0.0001(19)
C3 0.016(2) 0.023(3) 0.020(2) 0.0006(19) 0.0019(16) 0.0037(18)
C4 0.020(2) 0.021(3) 0.022(2) 0.005(2) 0.0015(16) 0.0018(18)
C5 0.038(3) 0.052(4) 0.030(3) 0.018(3) 0.020(2) 0.019(3)
C6 0.051(3) 0.059(4) 0.052(3) 0.031(3) 0.026(3) 0.039(3)
C7 0.043(3) 0.035(3) 0.033(3) 0.018(2) 0.007(2) 0.017(2)
C8 0.018(2) 0.025(3) 0.020(2) 0.004(2) 0.0009(16) -0.0021(19)
C9 0.033(3) 0.014(3) 0.016(2) 0.0043(19) 0.0062(17) 0.0064(19)
C10 0.019(2) 0.023(3) 0.018(2) 0.005(2) 0.0040(16) 0.0035(18)
C11 0.016(2) 0.026(3) 0.018(2) 0.005(2) 0.0034(16) 0.0033(18)
C12 0.019(2) 0.025(3) 0.021(2) 0.001(2) 0.0038(16) 0.0041(18)
C13 0.024(2) 0.050(4) 0.025(3) -0.010(2) 0.0126(19) -0.008(2)
C14 0.025(2) 0.055(4) 0.036(3) -0.013(3) 0.011(2) -0.018(2)
C15 0.023(2) 0.038(3) 0.027(3) -0.008(2) 0.0009(18) -0.006(2)
C16 0.026(2) 0.020(3) 0.018(2) 0.001(2) 0.0007(17) 0.0060(19)
C17 0.021(2) 0.019(3) 0.026(2) 0.004(2) 0.0032(18) 0.0029(19)
C18 0.024(2) 0.017(3) 0.028(2) 0.005(2) 0.0010(17) 0.0017(19)
C19 0.023(2) 0.017(3) 0.028(2) 0.005(2) -0.0002(17) 0.0008(19)
C20 0.017(2) 0.021(3) 0.025(2) 0.005(2) 0.0069(16) 0.0053(18)
C21 0.035(3) 0.020(3) 0.037(3) 0.010(2) 0.002(2) 0.008(2)
C22 0.049(3) 0.026(3) 0.036(3) 0.010(2) -0.015(2) 0.006(2)
C23 0.038(3) 0.015(3) 0.037(3) 0.001(2) -0.011(2) 0.000(2)
C24 0.018(2) 0.024(3) 0.027(2) 0.006(2) 0.0128(18) 0.0053(19)
C25 0.022(2) 0.023(3) 0.040(3) 0.001(2) 0.0044(19) 0.001(2)
C26 0.113(7) 0.120(10) 0.195(11) -0.094(9) -0.083(7) 0.058(7)
C27 0.072(6) 0.091(9) 0.364(18) 0.093(11) 0.077(8) 0.029(5)
N1 0.043(3) 0.034(4) 0.173(7) -0.010(4) -0.030(3) 0.012(3)
O1 0.0459(18) 0.034(2) 0.0171(17) 0.0084(15) -0.0035(13) -0.0095(16)
O2 0.0369(19) 0.056(3) 0.0265(18) 0.0103(17) 0.0167(14) 0.0107(17)
O3 0.0262(16) 0.030(2) 0.0288(17) 0.0154(15) 0.0118(12) 0.0070(14)
O4 0.0246(16) 0.042(2) 0.0299(17) 0.0201(16) 0.0072(12) 0.0138(15)
O5 0.0223(16) 0.040(2) 0.0265(17) 0.0119(15) 0.0085(12) 0.0090(14)
O6 0.0327(16) 0.024(2) 0.0157(16) 0.0021(14) 0.0025(12) 0.0042(13)
O7 0.0210(16) 0.024(2) 0.0217(16) 0.0010(14) -0.0003(11) 0.0003(13)
O8 0.0311(17) 0.038(2) 0.0224(17) -0.0078(15) 0.0058(13) 0.0068(15)
O9 0.0273(16) 0.022(2) 0.0298(17) 0.0066(15) -0.0090(12) -0.0001(13)
O10 0.0239(15) 0.016(2) 0.0369(18) 0.0035(15) -0.0079(13) -0.0048(14)
O11 0.0284(17) 0.026(2) 0.0392(19) 0.0083(16) -0.0046(14) 0.0023(14)
O12 0.0217(15) 0.0133(19) 0.0355(18) 0.0036(14) 0.0056(12) 0.0042(13)
O13 0.0275(17) 0.031(2) 0.0405(19) -0.0059(16) 0.0103(14) 0.0086(14)
O14 0.0289(16) 0.019(2) 0.0411(19) 0.0028(15) 0.0162(13) 0.0082(14)

loop_
_atom_type_symbol
_atom_type_description
_atom_type_scat_dispersion_real
_atom_type_scat_dispersion_imag
_atom_type_scat_source
C C 0.0033 0.0016 'International Tables Vol C Tables 4.2.6.8 and 6.1.1.4'
H H 0.0000 0.0000 'International Tables Vol C Tables 4.2.6.8 and 6.1.1.4'
O O 0.0106 0.0060 'International Tables Vol C Tables 4.2.6.8 and 6.1.1.4'
Gd Gd -0.1653 3.9035 'International Tables Vol C Tables 4.2.6.8 and 6.1.1.4'
N N 0.0061 0.0033 'International Tables Vol C Tables 4.2.6.8 and 6.1.1.4'

loop_
_geom_angle_atom_site_label_1
_geom_angle_atom_site_label_2
_geom_angle_atom_site_label_3
_geom_angle
_geom_angle_site_symmetry_1
_geom_angle_site_symmetry_3
O7 Gd1 O5 83.83(10) 2 .
O7 Gd1 O1 157.60(11) 2 .
O5 Gd1 O1 107.74(10) . .
O7 Gd1 O3 80.54(10) 2 2_556
O5 Gd1 O3 139.36(11) . 2_556
O1 Gd1 O3 78.33(10) . 2_556
O7 Gd1 O14 89.72(10) 2 1_455
O5 Gd1 O14 141.97(10) . 1_455
O1 Gd1 O14 92.06(11) . 1_455
O3 Gd1 O14 75.35(10) 2_556 1_455
O7 Gd1 O12 91.96(10) 2 1_545
O5 Gd1 O12 69.04(10) . 1_545
O1 Gd1 O12 75.25(11) . 1_545
O3 Gd1 O12 74.25(9) 2_556 1_545
O14 Gd1 O12 148.84(9) 1_455 1_545
O7 Gd1 O10 77.76(10) 2 .
O5 Gd1 O10 70.43(10) . .
O1 Gd1 O10 123.87(11) . .
O3 Gd1 O10 140.18(9) 2_556 .
O14 Gd1 O10 71.58(10) 1_455 .
O12 Gd1 O10 138.99(9) 1_545 .
O7 Gd1 O9 130.17(10) 2 .
O5 Gd1 O9 79.02(11) . .
O1 Gd1 O9 71.79(10) . .
O3 Gd1 O9 137.96(10) 2_556 .
O14 Gd1 O9 76.86(10) 1_455 .
O12 Gd1 O9 123.47(9) 1_545 .
O10 Gd1 O9 52.43(9) . .
O7 Gd1 C17 103.48(11) 2 .
O5 Gd1 C17 72.12(11) . .
O1 Gd1 C17 98.39(12) . .
O3 Gd1 C17 148.15(10) 2_556 .
O14 Gd1 C17 73.11(10) 1_455 .
O12 Gd1 C17 136.13(10) 1_545 .
O10 Gd1 C17 25.76(10) . .
O9 Gd1 C17 26.69(10) . .
O8 Gd2 O4 84.12(11) 2_655 2_656
O8 Gd2 O2 157.10(13) 2_655 .
O4 Gd2 O2 85.47(11) 2_656 .
O8 Gd2 O6 83.99(11) 2_655 .
O4 Gd2 O6 155.20(9) 2_656 .
O2 Gd2 O6 112.70(11) . .
O8 Gd2 O11 79.00(11) 2_655 1_545
O4 Gd2 O11 79.06(10) 2_656 1_545
O2 Gd2 O11 79.03(12) . 1_545
O6 Gd2 O11 119.68(10) . 1_545
O8 Gd2 O13 123.80(10) 2_655 .
O4 Gd2 O13 93.99(11) 2_656 .
O2 Gd2 O13 77.23(11) . .
O6 Gd2 O13 74.90(10) . .
O11 Gd2 O13 155.71(10) 1_545 .
O8 Gd2 O12 88.45(10) 2_655 1_545
O4 Gd2 O12 130.62(10) 2_656 1_545
O2 Gd2 O12 82.95(10) . 1_545
O6 Gd2 O12 70.65(9) . 1_545
O11 Gd2 O12 51.63(9) 1_545 1_545
O13 Gd2 O12 129.24(9) . 1_545
O8 Gd2 O14 76.73(10) 2_655 .
O4 Gd2 O14 71.36(10) 2_656 .
O2 Gd2 O14 118.82(11) . .
O6 Gd2 O14 84.75(9) . .
O11 Gd2 O14 143.21(10) 1_545 .
O13 Gd2 O14 50.32(9) . .
O12 Gd2 O14 152.54(9) 1_545 .
O8 Gd2 C24 79.35(11) 2_655 1_545
O4 Gd2 C24 104.76(12) 2_656 1_545
O2 Gd2 C24 83.68(11) . 1_545
O6 Gd2 C24 94.32(11) . 1_545
O11 Gd2 C24 25.82(11) 1_545 1_545
O13 Gd2 C24 152.04(11) . 1_545
O12 Gd2 C24 26.31(10) 1_545 1_545
O14 Gd2 C24 156.02(10) . 1_545
O8 Gd2 C25 100.41(12) 2_655 .
O4 Gd2 C25 81.97(12) 2_656 .
O2 Gd2 C25 98.26(12) . .
O6 Gd2 C25 78.88(11) . .
O11 Gd2 C25 160.98(11) 1_545 .
O13 Gd2 C25 25.18(10) . .
O12 Gd2 C25 147.19(11) 1_545 .
O14 Gd2 C25 25.14(10) . .
C24 Gd2 C25 173.17(12) 1_545 .
O2 C1 O1 123.7(4) . .
O2 C1 C2 117.5(4) . .
O1 C1 C2 118.8(4) . .
C3 C2 C7 119.7(3) . .
C3 C2 C1 119.7(4) . .
C7 C2 C1 120.5(4) . .
C2 C3 C4 120.8(4) . .
C2 C3 H3 119.6 . .
C4 C3 H3 119.6 . .
C5 C4 C3 118.5(4) . .
C5 C4 C8 121.4(3) . .
C3 C4 C8 120.0(4) . .
C6 C5 C4 121.1(4) . .
C6 C5 H5 119.5 . .
C4 C5 H5 119.5 . .
C5 C6 C7 120.5(4) . .
C5 C6 H6 119.7 . .
C7 C6 H6 119.7 . .
C6 C7 C2 119.4(4) . .
C6 C7 H7 120.3 . .
C2 C7 H7 120.3 . .
O3 C8 O4 125.5(4) . .
O3 C8 C4 117.9(3) . .
O4 C8 C4 116.6(3) . .
O5 C9 O6 123.6(3) . .
O5 C9 C10 118.0(3) . .
O6 C9 C10 118.4(3) . .
C15 C10 C11 119.5(3) . .
C15 C10 C9 119.6(4) . .
C11 C10 C9 120.9(3) . .
C12 C11 C10 120.5(3) . .
C12 C11 H11 119.7 . .
C10 C11 H11 119.7 . .
C11 C12 C13 118.9(4) . .
C11 C12 C16 122.1(4) . .
C13 C12 C16 118.9(3) . .
C14 C13 C12 120.8(4) . .
C14 C13 H13 119.6 . .
C12 C13 H13 119.6 . .
C13 C14 C15 120.0(4) . .
C13 C14 H14 120.0 . .
C15 C14 H14 120.0 . .
C14 C15 C10 120.2(4) . .
C14 C15 H15 119.9 . .
C10 C15 H15 119.9 . .
O7 C16 O8 123.9(4) . .
O7 C16 C12 119.2(3) . .
O8 C16 C12 116.9(3) . .
O10 C17 O9 121.1(4) . .
O10 C17 C18 120.2(4) . .
O9 C17 C18 118.7(4) . .
O10 C17 Gd1 60.4(2) . .
O9 C17 Gd1 60.8(2) . .
C18 C17 Gd1 178.4(3) . .
C19 C18 C23 119.3(4) . .
C19 C18 C17 120.8(4) . .
C23 C18 C17 119.8(4) . .
C18 C19 C20 120.6(4) . .
C18 C19 H19 119.7 . .
C20 C19 H19 119.7 . .
C21 C20 C19 119.5(4) . .
C21 C20 C24 121.1(4) . .
C19 C20 C24 119.2(4) . .
C22 C21 C20 119.7(4) . .
C22 C21 H21 120.2 . .
C20 C21 H21 120.2 . .
C23 C22 C21 121.1(4) . .
C23 C22 H22 119.4 . .
C21 C22 H22 119.5 . .
C22 C23 C18 119.7(4) . .
C22 C23 H23 120.1 . .
C18 C23 H23 120.1 . .
O11 C24 O12 120.1(4) . .
O11 C24 C20 119.4(4) . .
O12 C24 C20 120.3(4) . .
O11 C24 Gd2 59.8(2) . 1_565
O12 C24 Gd2 62.1(2) . 1_565
C20 C24 Gd2 161.8(3) . 1_565
O14 C25 O13 122.5(4) . .
O14 C25 Gd2 63.5(2) . .
O13 C25 Gd2 58.9(2) . .
O14 C25 H25 118.8 . .
O13 C25 H25 118.8 . .
Gd2 C25 H25 177.7 . .
N1 C26 H26A 109.5 . .
N1 C26 H26B 109.5 . .
H26A C26 H26B 109.5 . .
N1 C26 H26C 109.5 . .
H26A C26 H26C 109.5 . .
H26B C26 H26C 109.5 . .
N1 C27 H27A 109.5 . .
N1 C27 H27B 109.5 . .
H27A C27 H27B 109.5 . .
N1 C27 H27C 109.5 . .
H27A C27 H27C 109.5 . .
H27B C27 H27C 109.5 . .
C27 N1 C26 116.9(8) . .
C27 N1 H1A 108.1 . .
C26 N1 H1A 108.1 . .
C27 N1 H1B 108.1 . .
C26 N1 H1B 108.1 . .
H1A N1 H1B 107.3 . .
C1 O1 Gd1 135.7(3) . .
C1 O2 Gd2 119.1(3) . .
C8 O3 Gd1 144.4(3) . 2_556
C8 O4 Gd2 140.6(2) . 2_656
C9 O5 Gd1 124.2(2) . .
C9 O6 Gd2 128.1(3) . .
C16 O7 Gd1 133.8(2) . 2
C16 O8 Gd2 161.3(3) . 2_655
C17 O9 Gd1 92.5(3) . .
C17 O10 Gd1 93.8(2) . .
C24 O11 Gd2 94.4(3) . 1_565
C24 O12 Gd1 144.0(2) . 1_565
C24 O12 Gd2 91.6(2) . 1_565
Gd1 O12 Gd2 115.80(12) 1_565 1_565
C25 O13 Gd2 95.9(3) . .
C25 O14 Gd1 142.5(3) . 1_655
C25 O14 Gd2 91.3(3) . .
Gd1 O14 Gd2 125.99(13) 1_655 .

loop_
_geom_bond_atom_site_label_1
_geom_bond_atom_site_label_2
_geom_bond_distance
_geom_bond_site_symmetry_2
Gd1 O7 2.328(3) 2
Gd1 O5 2.356(3) .
Gd1 O1 2.369(3) .
Gd1 O3 2.381(3) 2_556
Gd1 O14 2.425(3) 1_455
Gd1 O12 2.460(3) 1_545
Gd1 O10 2.475(3) .
Gd1 O9 2.482(3) .
Gd1 C17 2.841(4) .
Gd2 O8 2.259(3) 2_655
Gd2 O4 2.284(3) 2_656
Gd2 O2 2.340(3) .
Gd2 O6 2.353(3) .
Gd2 O11 2.493(3) 1_545
Gd2 O13 2.506(3) .
Gd2 O12 2.542(3) 1_545
Gd2 O14 2.607(3) .
Gd2 C24 2.875(4) 1_545
Gd2 C25 2.911(5) .
C1 O2 1.249(5) .
C1 O1 1.266(5) .
C1 C2 1.502(5) .
C2 C3 1.381(6) .
C2 C7 1.387(6) .
C3 C4 1.390(5) .
C3 H3 0.9300 .
C4 C5 1.380(6) .
C4 C8 1.500(6) .
C5 C6 1.367(7) .
C5 H5 0.9300 .
C6 C7 1.382(6) .
C6 H6 0.9300 .
C7 H7 0.9300 .
C8 O3 1.256(4) .
C8 O4 1.262(5) .
C9 O5 1.252(5) .
C9 O6 1.278(5) .
C9 C10 1.491(5) .
C10 C15 1.388(5) .
C10 C11 1.390(6) .
C11 C12 1.387(5) .
C11 H11 0.9300 .
C12 C13 1.395(5) .
C12 C16 1.485(6) .
C13 C14 1.371(6) .
C13 H13 0.9300 .
C14 C15 1.384(6) .
C14 H14 0.9300 .
C15 H15 0.9300 .
C16 O7 1.257(4) .
C16 O8 1.265(5) .
C17 O10 1.237(5) .
C17 O9 1.277(5) .
C17 C18 1.494(6) .
C18 C19 1.386(6) .
C18 C23 1.402(6) .
C19 C20 1.395(6) .
C19 H19 0.9300 .
C20 C21 1.388(6) .
C20 C24 1.483(6) .
C21 C22 1.388(7) .
C21 H21 0.9300 .
C22 C23 1.373(7) .
C22 H22 0.9300 .
C23 H23 0.9300 .
C24 O11 1.256(5) .
C24 O12 1.275(5) .
C24 Gd2 2.875(4) 1_565
C25 O14 1.237(5) .
C25 O13 1.245(5) .
C25 H25 0.9300 .
C26 N1 1.510(10) .
C26 H26A 0.9600 .
C26 H26B 0.9600 .
C26 H26C 0.9600 .
C27 N1 1.451(10) .
C27 H27A 0.9600 .
C27 H27B 0.9600 .
C27 H27C 0.9600 .
N1 H1A 0.9000 .
N1 H1B 0.9000 .
O3 Gd1 2.381(3) 2_556
O4 Gd2 2.284(3) 2_656
O7 Gd1 2.328(3) 2
O8 Gd2 2.259(3) 2_655
O11 Gd2 2.493(3) 1_565
O12 Gd1 2.460(3) 1_565
O12 Gd2 2.542(3) 1_565
O14 Gd1 2.425(3) 1_655

loop_
_geom_hbond_atom_site_label_D
_geom_hbond_atom_site_label_H
_geom_hbond_atom_site_label_A
_geom_hbond_distance_DH
_geom_hbond_distance_HA
_geom_hbond_distance_DA
_geom_hbond_angle_DHA
N1 H1A O13 0.90 1.98 2.832(6) 157.0
N1 H1A O6 0.90 2.58 3.148(7) 121.6
N1 H1B O9 0.90 1.84 2.722(5) 167.5

loop_
_geom_torsion_atom_site_label_1
_geom_torsion_atom_site_label_2
_geom_torsion_atom_site_label_3
_geom_torsion_atom_site_label_4
_geom_torsion
_geom_torsion_site_symmetry_1
_geom_torsion_site_symmetry_4
O2 C1 C2 C3 -14.1(6) . .
O1 C1 C2 C3 164.9(4) . .
O2 C1 C2 C7 168.3(4) . .
O1 C1 C2 C7 -12.8(6) . .
C7 C2 C3 C4 1.7(6) . .
C1 C2 C3 C4 -176.0(4) . .
C2 C3 C4 C5 -0.6(6) . .
C2 C3 C4 C8 177.7(4) . .
C3 C4 C5 C6 -0.8(7) . .
C8 C4 C5 C6 -179.1(5) . .
C4 C5 C6 C7 1.1(9) . .
C5 C6 C7 C2 0.0(8) . .
C3 C2 C7 C6 -1.4(7) . .
C1 C2 C7 C6 176.3(5) . .
C5 C4 C8 O3 9.4(6) . .
C3 C4 C8 O3 -168.9(4) . .
C5 C4 C8 O4 -171.8(4) . .
C3 C4 C8 O4 9.9(6) . .
O5 C9 C10 C15 159.6(4) . .
O6 C9 C10 C15 -20.8(6) . .
O5 C9 C10 C11 -22.5(6) . .
O6 C9 C10 C11 157.1(4) . .
C15 C10 C11 C12 0.0(7) . .
C9 C10 C11 C12 -177.9(4) . .
C10 C11 C12 C13 -1.1(7) . .
C10 C11 C12 C16 176.8(4) . .
C11 C12 C13 C14 1.4(8) . .
C16 C12 C13 C14 -176.5(5) . .
C12 C13 C14 C15 -0.7(9) . .
C13 C14 C15 C10 -0.4(8) . .
C11 C10 C15 C14 0.7(7) . .
C9 C10 C15 C14 178.6(5) . .
C11 C12 C16 O7 7.2(6) . .
C13 C12 C16 O7 -175.0(4) . .
C11 C12 C16 O8 -172.0(4) . .
C13 C12 C16 O8 5.9(6) . .
O7 Gd1 C17 O10 3.0(3) 2 .
O5 Gd1 C17 O10 81.9(2) . .
O1 Gd1 C17 O10 -172.1(2) . .
O3 Gd1 C17 O10 -90.7(3) 2_556 .
O14 Gd1 C17 O10 -82.5(2) 1_455 .
O12 Gd1 C17 O10 110.5(2) 1_545 .
O9 Gd1 C17 O10 -176.8(4) . .
O7 Gd1 C17 O9 179.8(2) 2 .
O5 Gd1 C17 O9 -101.3(2) . .
O1 Gd1 C17 O9 4.7(2) . .
O3 Gd1 C17 O9 86.1(3) 2_556 .
O14 Gd1 C17 O9 94.3(2) 1_455 .
O12 Gd1 C17 O9 -72.7(3) 1_545 .
O10 Gd1 C17 O9 176.8(4) . .
O7 Gd1 C17 C18 -108(11) 2 .
O5 Gd1 C17 C18 -29(11) . .
O1 Gd1 C17 C18 77(11) . .
O3 Gd1 C17 C18 158(11) 2_556 .
O14 Gd1 C17 C18 166(11) 1_455 .
O12 Gd1 C17 C18 -1(12) 1_545 .
O10 Gd1 C17 C18 -111(12) . .
O9 Gd1 C17 C18 72(11) . .
O10 C17 C18 C19 173.1(4) . .
O9 C17 C18 C19 -5.4(6) . .
Gd1 C17 C18 C19 -77(12) . .
O10 C17 C18 C23 -9.2(6) . .
O9 C17 C18 C23 172.3(4) . .
Gd1 C17 C18 C23 101(11) . .
C23 C18 C19 C20 0.6(6) . .
C17 C18 C19 C20 178.3(3) . .
C18 C19 C20 C21 0.4(6) . .
C18 C19 C20 C24 -174.7(4) . .
C19 C20 C21 C22 -1.5(6) . .
C24 C20 C21 C22 173.5(4) . .
C20 C21 C22 C23 1.6(7) . .
C21 C22 C23 C18 -0.6(7) . .
C19 C18 C23 C22 -0.6(6) . .
C17 C18 C23 C22 -178.3(4) . .
C21 C20 C24 O11 -155.6(4) . .
C19 C20 C24 O11 19.5(5) . .
C21 C20 C24 O12 19.1(6) . .
C19 C20 C24 O12 -165.9(3) . .
C21 C20 C24 Gd2 -73.3(11) . 1_565
C19 C20 C24 Gd2 101.7(9) . 1_565
O8 Gd2 C25 O14 -19.8(3) 2_655 .
O4 Gd2 C25 O14 62.7(3) 2_656 .
O2 Gd2 C25 O14 146.9(3) . .
O6 Gd2 C25 O14 -101.5(3) . .
O11 Gd2 C25 O14 66.6(5) 1_545 .
O13 Gd2 C25 O14 -179.6(4) . .
O12 Gd2 C25 O14 -123.3(3) 1_545 .
C24 Gd2 C25 O14 -107.1(10) 1_545 .
O8 Gd2 C25 O13 159.8(3) 2_655 .
O4 Gd2 C25 O13 -117.7(3) 2_656 .
O2 Gd2 C25 O13 -33.5(3) . .
O6 Gd2 C25 O13 78.1(3) . .
O11 Gd2 C25 O13 -113.8(4) 1_545 .
O12 Gd2 C25 O13 56.3(3) 1_545 .
O14 Gd2 C25 O13 179.6(4) . .
C24 Gd2 C25 O13 72.5(10) 1_545 .
O2 C1 O1 Gd1 89.7(5) . .
C2 C1 O1 Gd1 -89.2(5) . .
O7 Gd1 O1 C1 7.5(6) 2 .
O5 Gd1 O1 C1 -111.2(4) . .
O3 Gd1 O1 C1 27.2(4) 2_556 .
O14 Gd1 O1 C1 101.7(4) 1_455 .
O12 Gd1 O1 C1 -49.4(4) 1_545 .
O10 Gd1 O1 C1 170.9(4) . .
O9 Gd1 O1 C1 177.2(4) . .
C17 Gd1 O1 C1 175.0(4) . .
O1 C1 O2 Gd2 -11.5(6) . .
C2 C1 O2 Gd2 167.5(3) . .
O8 Gd2 O2 C1 -115.3(4) 2_655 .
O4 Gd2 O2 C1 -178.5(4) 2_656 .
O6 Gd2 O2 C1 19.0(4) . .
O11 Gd2 O2 C1 -98.7(3) 1_545 .
O13 Gd2 O2 C1 86.4(3) . .
O12 Gd2 O2 C1 -46.6(3) 1_545 .
O14 Gd2 O2 C1 115.7(3) . .
C24 Gd2 O2 C1 -73.0(3) 1_545 .
C25 Gd2 O2 C1 100.4(3) . .
O4 C8 O3 Gd1 -19.7(8) . 2_556
C4 C8 O3 Gd1 159.0(3) . 2_556
O3 C8 O4 Gd2 -26.6(7) . 2_656
C4 C8 O4 Gd2 154.7(3) . 2_656
O6 C9 O5 Gd1 -15.4(6) . .
C10 C9 O5 Gd1 164.2(3) . .
O7 Gd1 O5 C9 -146.9(3) 2 .
O1 Gd1 O5 C9 13.4(4) . .
O3 Gd1 O5 C9 -79.2(4) 2_556 .
O14 Gd1 O5 C9 131.5(3) 1_455 .
O12 Gd1 O5 C9 -52.4(3) 1_545 .
O10 Gd1 O5 C9 133.9(4) . .
O9 Gd1 O5 C9 80.1(3) . .
C17 Gd1 O5 C9 106.8(3) . .
O5 C9 O6 Gd2 86.7(5) . .
C10 C9 O6 Gd2 -92.9(4) . .
O8 Gd2 O6 C9 53.6(3) 2_655 .
O4 Gd2 O6 C9 115.4(4) 2_656 .
O2 Gd2 O6 C9 -110.1(3) . .
O11 Gd2 O6 C9 -20.1(3) 1_545 .
O13 Gd2 O6 C9 -178.9(3) . .
O12 Gd2 O6 C9 -36.8(3) 1_545 .
O14 Gd2 O6 C9 130.8(3) . .
C24 Gd2 O6 C9 -25.2(3) 1_545 .
C25 Gd2 O6 C9 155.5(3) . .
O8 C16 O7 Gd1 -1.4(6) . 2
C12 C16 O7 Gd1 179.5(3) . 2
O7 C16 O8 Gd2 -22.0(11) . 2_655
C12 C16 O8 Gd2 157.1(7) . 2_655
O10 C17 O9 Gd1 3.2(4) . .
C18 C17 O9 Gd1 -178.3(3) . .
O7 Gd1 O9 C17 -0.2(3) 2 .
O5 Gd1 O9 C17 71.9(2) . .
O1 Gd1 O9 C17 -175.1(2) . .
O3 Gd1 O9 C17 -128.2(2) 2_556 .
O14 Gd1 O9 C17 -78.5(2) 1_455 .
O12 Gd1 O9 C17 127.5(2) 1_545 .
O10 Gd1 O9 C17 -1.7(2) . .
O9 C17 O10 Gd1 -3.2(4) . .
C18 C17 O10 Gd1 178.3(3) . .
O7 Gd1 O10 C17 -177.0(3) 2 .
O5 Gd1 O10 C17 -89.3(2) . .
O1 Gd1 O10 C17 9.4(3) . .
O3 Gd1 O10 C17 124.5(2) 2_556 .
O14 Gd1 O10 C17 89.2(2) 1_455 .
O12 Gd1 O10 C17 -98.3(3) 1_545 .
O9 Gd1 O10 C17 1.8(2) . .
O12 C24 O11 Gd2 -15.6(4) . 1_565
C20 C24 O11 Gd2 159.1(3) . 1_565
O11 C24 O12 Gd1 -125.9(4) . 1_565
C20 C24 O12 Gd1 59.5(6) . 1_565
Gd2 C24 O12 Gd1 -141.2(4) 1_565 1_565
O11 C24 O12 Gd2 15.3(4) . 1_565
C20 C24 O12 Gd2 -159.4(3) . 1_565
O14 C25 O13 Gd2 0.4(5) . .
O8 Gd2 O13 C25 -24.1(3) 2_655 .
O4 Gd2 O13 C25 61.5(3) 2_656 .
O2 Gd2 O13 C25 145.9(3) . .
O6 Gd2 O13 C25 -96.0(3) . .
O11 Gd2 O13 C25 133.5(3) 1_545 .
O12 Gd2 O13 C25 -144.4(2) 1_545 .
O14 Gd2 O13 C25 -0.2(2) . .
C24 Gd2 O13 C25 -166.0(3) 1_545 .
O13 C25 O14 Gd1 -174.8(3) . 1_655
Gd2 C25 O14 Gd1 -174.4(5) . 1_655
O13 C25 O14 Gd2 -0.4(5) . .
O8 Gd2 O14 C25 160.0(3) 2_655 .
O4 Gd2 O14 C25 -111.8(3) 2_656 .
O2 Gd2 O14 C25 -38.1(3) . .
O6 Gd2 O14 C25 74.9(3) . .
O11 Gd2 O14 C25 -150.0(3) 1_545 .
O13 Gd2 O14 C25 0.2(2) . .
O12 Gd2 O14 C25 100.9(3) 1_545 .
C24 Gd2 O14 C25 163.8(3) 1_545 .
O8 Gd2 O14 Gd1 -24.26(15) 2_655 1_655
O4 Gd2 O14 Gd1 63.94(15) 2_656 1_655
O2 Gd2 O14 Gd1 137.63(15) . 1_655
O6 Gd2 O14 Gd1 -109.30(15) . 1_655
O11 Gd2 O14 Gd1 25.7(2) 1_545 1_655
O13 Gd2 O14 Gd1 176.0(2) . 1_655
O12 Gd2 O14 Gd1 -83.3(2) 1_545 1_655
C24 Gd2 O14 Gd1 -20.5(3) 1_545 1_655
C25 Gd2 O14 Gd1 175.8(4) . 1_655
